data_2226773
loop_
_publ_author_name
'Engelbrecht, Ilana'
'Visser, Hendrik G.'
'Roodt, Andreas'

_publ_section_title
;
 Bis[<i>N</i>,<i>N</i>-bis(diphenylphosphanyl)pentylamine-\k^2^<i>P</i>,<i>P</i>']platinum(II)
 bis(hexafluoridophosphate) dichloromethane disolvate
;
_journal_coeditor_code BT5278
_journal_issue 8
_journal_name_full 'Acta Crystallographica Section E'
_journal_page_first m922
_journal_page_last m923
_journal_paper_doi 10.1107/S1600536810025560
_journal_volume 66
_journal_year 2010
_chemical_formula_iupac '[Pt (C29 H31 N1 P2)2] (P F6)2, 2C H2 Cl2'
_chemical_formula_moiety 'C58 H62 N2 P4 Pt 2+, 2(F6 P -), 2(C H2 Cl2)'
_chemical_formula_sum 'C60 H66 Cl4 F12 N2 P6 Pt'
_chemical_formula_weight 1565.85
_chemical_name_systematic
;
Bis[<i>N</i>,<i>N</i>-bis(diphenylphosphanyl)pentylamine-\
\k^2^<i>P</i>,<i>P</i>']platinum(II) bis(hexafluoridophosphate) dichloromethane
disolvate
;
_space_group_IT_number 9
_symmetry_cell_setting monoclinic
_symmetry_space_group_name_Hall 'C -2yc'
_symmetry_space_group_name_H-M 'C 1 c 1'
_atom_sites_solution_hydrogens geom
_atom_sites_solution_primary direct
_atom_sites_solution_secondary difmap
_audit_creation_method 'WinGX routine CIF_UPDATE'
_cell_angle_alpha 90
_cell_angle_beta 97.669(4)
_cell_angle_gamma 90
_cell_formula_units_Z 4
_cell_length_a 11.3876(10)
_cell_length_b 24.283(3)
_cell_length_c 23.102(2)
_cell_measurement_reflns_used 9893
_cell_measurement_temperature 100(2)
_cell_measurement_theta_max 28.23
_cell_measurement_theta_min 2.82
_cell_volume 6331.1(11)
_computing_cell_refinement 'SAINT-Plus (Bruker, 2004)'
_computing_data_collection 'APEX2 (Bruker, 2010)'
_computing_data_reduction 'SAINT-Plus (Bruker, 2004)'
_computing_molecular_graphics 'DIAMOND (Brandenburg & Putz, 2005)'
_computing_publication_material 'WinGX (Farrugia, 1999)'
_computing_structure_refinement 'SHELXL97 (Sheldrick, 2008)'
_computing_structure_solution 'SHELXS97 (Sheldrick, 2008)'
_diffrn_ambient_temperature 100(2)
_diffrn_measured_fraction_theta_full 0.991
_diffrn_measured_fraction_theta_max 0.991
_diffrn_measurement_device_type
;
Bruker X8 APEXII 4K Kappa CCD
;
_diffrn_measurement_method '\w and \f scans'
_diffrn_radiation_monochromator graphite
_diffrn_radiation_source 'fine-focus sealed tube'
_diffrn_radiation_type MoK\a
_diffrn_radiation_wavelength 0.71073
_diffrn_reflns_av_R_equivalents 0.03
_diffrn_reflns_limit_h_max 15
_diffrn_reflns_limit_h_min -13
_diffrn_reflns_limit_k_max 32
_diffrn_reflns_limit_k_min -32
_diffrn_reflns_limit_l_max 30
_diffrn_reflns_limit_l_min -30
_diffrn_reflns_number 47664
_diffrn_reflns_theta_full 28
_diffrn_reflns_theta_max 28
_diffrn_reflns_theta_min 4.16
_exptl_absorpt_coefficient_mu 2.613
_exptl_absorpt_correction_T_max 0.7275
_exptl_absorpt_correction_T_min 0.5498
_exptl_absorpt_correction_type multi-scan
_exptl_absorpt_process_details
;
(SADABS; Bruker, 2004)
;
_exptl_crystal_colour colourless
_exptl_crystal_density_diffrn 1.643
_exptl_crystal_density_method 'not measured'
_exptl_crystal_description cuboid
_exptl_crystal_F_000 3136
_exptl_crystal_size_max 0.26
_exptl_crystal_size_mid 0.19
_exptl_crystal_size_min 0.13
_refine_diff_density_max 1.082
_refine_diff_density_min -1.125
_refine_ls_abs_structure_details 'Flack (1983), 6561 Friedel pairs'
_refine_ls_abs_structure_Flack 0.014(2)
_refine_ls_extinction_method none
_refine_ls_goodness_of_fit_ref 0.887
_refine_ls_hydrogen_treatment constr
_refine_ls_matrix_type full
_refine_ls_number_parameters 767
_refine_ls_number_reflns 14210
_refine_ls_number_restraints 2
_refine_ls_restrained_S_all 0.887
_refine_ls_R_factor_all 0.0276
_refine_ls_R_factor_gt 0.0235
_refine_ls_shift/su_max 0.045
_refine_ls_shift/su_mean 0.001
_refine_ls_structure_factor_coef Fsqd
_refine_ls_weighting_details 'calc w=1/[\s^2^(Fo^2^)+(0.0000P)^2^] where P=(Fo^2^+2Fc^2^)/3'
_refine_ls_weighting_scheme calc
_refine_ls_wR_factor_ref 0.0472
_reflns_number_gt 13180
_reflns_number_total 14210
_reflns_threshold_expression I>2\s(I)
_cod_data_source_file bt5278.cif
_cod_data_source_block I
_cod_original_sg_symbol_H-M 'C c'
_cod_database_code 2226773
_cod_database_fobs_code 2226773

loop_
_symmetry_equiv_pos_as_xyz
'x, y, z'
'x, -y, z+1/2'
'x+1/2, y+1/2, z'
'x+1/2, -y+1/2, z+1/2'

loop_
_atom_site_type_symbol
_atom_site_label
_atom_site_fract_x
_atom_site_fract_y
_atom_site_fract_z
_atom_site_U_iso_or_equiv
_atom_site_adp_type
_atom_site_calc_flag
_atom_site_refinement_flags
_atom_site_occupancy
_atom_site_disorder_assembly
_atom_site_disorder_group
C C1 0.1482(3) 0.56240(17) 0.77193(14) 0.0287(6) Uani d . 1 . .
H H1A 0.1064 0.5965 0.7575 0.034 Uiso calc R 1 . .
H H1B 0.0927 0.5402 0.7919 0.034 Uiso calc R 1 . .
C C01 0.8626(5) 0.75498(18) 0.64979(17) 0.0559(14) Uani d . 1 . .
H H01A 0.9186 0.7833 0.6393 0.067 Uiso calc R 1 . .
H H01B 0.79 0.7569 0.621 0.067 Uiso calc R 1 . .
C C2 0.1807(3) 0.52966(14) 0.71951(14) 0.0255(7) Uani d . 1 . .
H H2A 0.2232 0.5541 0.695 0.031 Uiso calc R 1 . .
H H2B 0.2349 0.4992 0.7338 0.031 Uiso calc R 1 . .
C C3 0.0724(3) 0.50600(16) 0.68260(15) 0.0308(8) Uani d . 1 . .
H H3A 0.0323 0.4804 0.707 0.037 Uiso calc R 1 . .
H H3B 0.0986 0.4843 0.6504 0.037 Uiso calc R 1 . .
C C4 -0.0175(3) 0.54921(16) 0.65640(14) 0.0289(9) Uani d . 1 . .
H H4A 0.0207 0.5737 0.6302 0.035 Uiso calc R 1 . .
H H4B -0.0417 0.5721 0.6883 0.035 Uiso calc R 1 . .
C C5 -0.1280(3) 0.52310(16) 0.62195(15) 0.0287(6) Uani d . 1 . .
H H5A -0.1046 0.5004 0.5904 0.043 Uiso calc R 1 . .
H H5B -0.182 0.5522 0.6054 0.043 Uiso calc R 1 . .
H H5C -0.1681 0.5001 0.6481 0.043 Uiso calc R 1 . .
C C6 0.7473(3) 0.65347(13) 1.03600(13) 0.0153(7) Uani d . 1 . .
H H6A 0.8068 0.6693 1.0132 0.018 Uiso calc R 1 . .
H H6B 0.7777 0.6174 1.0514 0.018 Uiso calc R 1 . .
C C7 0.7345(3) 0.69112(14) 1.08671(14) 0.0229(8) Uani d . 1 . .
H H7A 0.6786 0.6745 1.111 0.027 Uiso calc R 1 . .
H H7B 0.7008 0.7267 1.0717 0.027 Uiso calc R 1 . .
C C8 0.8540(3) 0.70150(14) 1.12475(14) 0.0210(7) Uani d . 1 . .
H H8A 0.9092 0.7181 1.1 0.025 Uiso calc R 1 . .
H H8B 0.8418 0.7286 1.1554 0.025 Uiso calc R 1 . .
C C9 0.9120(3) 0.65016(16) 1.15412(16) 0.0335(9) Uani d . 1 . .
H H9A 0.9334 0.6246 1.1238 0.04 Uiso calc R 1 . .
H H9B 0.8547 0.6312 1.1759 0.04 Uiso calc R 1 . .
C C10 1.0234(3) 0.66455(16) 1.19610(15) 0.0301(9) Uani d . 1 . .
H H10A 1.0794 0.6843 1.1748 0.045 Uiso calc R 1 . .
H H10B 1.0604 0.6306 1.2128 0.045 Uiso calc R 1 . .
H H10C 1.0018 0.6879 1.2276 0.045 Uiso calc R 1 . .
C C11 0.1754(3) 0.54547(12) 0.92209(13) 0.0124(6) Uani d . 1 . .
C C12 0.1015(3) 0.59109(13) 0.92072(14) 0.0173(7) Uani d . 1 . .
H H12 0.1063 0.6193 0.8926 0.021 Uiso calc R 1 . .
C C13 0.0210(3) 0.59546(14) 0.96012(14) 0.0214(7) Uani d . 1 . .
H H13 -0.0299 0.6266 0.9591 0.026 Uiso calc R 1 . .
C C14 0.0144(3) 0.55456(14) 1.00112(14) 0.0223(8) Uani d . 1 . .
H H14 -0.0404 0.5579 1.0285 0.027 Uiso calc R 1 . .
C C15 0.0874(3) 0.50870(14) 1.00257(14) 0.0219(7) Uani d . 1 . .
H H15 0.0821 0.4807 1.0308 0.026 Uiso calc R 1 . .
C C16 0.1678(3) 0.50367(14) 0.96310(14) 0.0181(8) Uani d . 1 . .
H H16 0.2174 0.4721 0.9638 0.022 Uiso calc R 1 . .
C C21 0.3353(3) 0.47632(12) 0.86595(12) 0.0124(6) Uani d . 1 . .
C C22 0.2482(3) 0.43718(13) 0.84764(13) 0.0158(7) Uani d . 1 . .
H H22 0.1667 0.4462 0.846 0.019 Uiso calc R 1 . .
C C23 0.2824(3) 0.38498(13) 0.83188(14) 0.0201(7) Uani d . 1 . .
H H23 0.2238 0.3581 0.8194 0.024 Uiso calc R 1 . .
C C24 0.4007(3) 0.37181(13) 0.83429(14) 0.0202(7) Uani d . 1 . .
H H24 0.423 0.3359 0.8235 0.024 Uiso calc R 1 . .
C C25 0.4881(3) 0.41069(13) 0.85241(14) 0.0198(7) Uani d . 1 . .
H H25 0.5695 0.4015 0.854 0.024 Uiso calc R 1 . .
C C26 0.4549(3) 0.46288(13) 0.86811(12) 0.0159(7) Uani d . 1 . .
H H26 0.5138 0.4896 0.8804 0.019 Uiso calc R 1 . .
C C31 0.4393(3) 0.62230(14) 0.75582(14) 0.0138(7) Uani d . 1 . .
C C32 0.4829(3) 0.57081(13) 0.74347(13) 0.0179(7) Uani d . 1 . .
H H32 0.4564 0.5389 0.7617 0.021 Uiso calc R 1 . .
C C33 0.5654(3) 0.56589(15) 0.70451(14) 0.0237(8) Uani d . 1 . .
H H33 0.5944 0.5306 0.6957 0.028 Uiso calc R 1 . .
C C34 0.6049(3) 0.61239(15) 0.67874(16) 0.0231(9) Uani d . 1 . .
H H34 0.661 0.6089 0.652 0.028 Uiso calc R 1 . .
C C35 0.5639(3) 0.66405(14) 0.69120(13) 0.0199(7) Uani d . 1 . .
H H35 0.5919 0.6957 0.6732 0.024 Uiso calc R 1 . .
C C36 0.4817(3) 0.66947(13) 0.73026(13) 0.0162(6) Uani d . 1 . .
H H36 0.4543 0.7049 0.7396 0.019 Uiso calc R 1 . .
C C41 0.2697(3) 0.69369(13) 0.80151(13) 0.0139(6) Uani d . 1 . .
C C42 0.2631(3) 0.72902(13) 0.84867(14) 0.0170(7) Uani d . 1 . .
H H42 0.2964 0.7182 0.8869 0.02 Uiso calc R 1 . .
C C43 0.2080(3) 0.77987(14) 0.83976(15) 0.0238(8) Uani d . 1 . .
H H43 0.2029 0.8037 0.8719 0.029 Uiso calc R 1 . .
C C44 0.1608(3) 0.79582(14) 0.78425(15) 0.0245(8) Uani d . 1 . .
H H44 0.1262 0.8313 0.7779 0.029 Uiso calc R 1 . .
C C45 0.1638(3) 0.76030(14) 0.73776(15) 0.0236(8) Uani d . 1 . .
H H45 0.1278 0.7708 0.6999 0.028 Uiso calc R 1 . .
C C46 0.2187(3) 0.70949(14) 0.74582(14) 0.0206(7) Uani d . 1 . .
H H46 0.2216 0.6855 0.7135 0.025 Uiso calc R 1 . .
C C51 0.4639(3) 0.59396(14) 1.06229(14) 0.0128(7) Uani d . 1 . .
C C52 0.5255(3) 0.58111(13) 1.11684(13) 0.0175(7) Uani d . 1 . .
H H52 0.6068 0.571 1.1202 0.021 Uiso calc R 1 . .
C C53 0.4689(3) 0.58301(14) 1.16598(13) 0.0210(7) Uani d . 1 . .
H H53 0.5116 0.5756 1.2034 0.025 Uiso calc R 1 . .
C C54 0.3483(3) 0.59587(13) 1.16053(15) 0.0215(7) Uani d . 1 . .
H H54 0.3083 0.5958 1.1941 0.026 Uiso calc R 1 . .
C C55 0.2871(3) 0.60865(13) 1.10647(15) 0.0201(8) Uani d . 1 . .
H H55 0.2054 0.6178 1.103 0.024 Uiso calc R 1 . .
C C56 0.3451(3) 0.60810(12) 1.05696(14) 0.0164(7) Uani d . 1 . .
H H56 0.3034 0.6174 1.0198 0.02 Uiso calc R 1 . .
C C61 0.6169(2) 0.52730(12) 1.00093(12) 0.0113(6) Uani d . 1 . .
C C62 0.5670(3) 0.48035(13) 1.02358(13) 0.0168(7) Uani d . 1 . .
H H62 0.5011 0.4839 1.0446 0.02 Uiso calc R 1 . .
C C63 0.6140(3) 0.42899(13) 1.01521(14) 0.0194(7) Uani d . 1 . .
H H63 0.58 0.3972 1.0302 0.023 Uiso calc R 1 . .
C C64 0.7105(3) 0.42374(14) 0.98505(14) 0.0206(7) Uani d . 1 . .
H H64 0.7423 0.3883 0.9793 0.025 Uiso calc R 1 . .
C C65 0.7610(3) 0.46978(13) 0.96313(13) 0.0189(7) Uani d . 1 . .
H H65 0.8281 0.4659 0.9431 0.023 Uiso calc R 1 . .
C C66 0.7136(3) 0.52137(13) 0.97039(13) 0.0159(7) Uani d . 1 . .
H H66 0.7472 0.5528 0.9545 0.019 Uiso calc R 1 . .
C C71 0.5542(3) 0.74473(12) 0.93612(13) 0.0132(6) Uani d . 1 . .
C C72 0.5523(3) 0.77807(13) 0.88622(14) 0.0176(7) Uani d . 1 . .
H H72 0.5783 0.7636 0.8519 0.021 Uiso calc R 1 . .
C C73 0.5127(3) 0.83181(13) 0.88716(15) 0.0217(7) Uani d . 1 . .
H H73 0.5089 0.854 0.8531 0.026 Uiso calc R 1 . .
C C74 0.4788(3) 0.85312(14) 0.93750(16) 0.0257(8) Uani d . 1 . .
H H74 0.4559 0.8907 0.9388 0.031 Uiso calc R 1 . .
C C75 0.4779(3) 0.81994(14) 0.98661(15) 0.0257(8) Uani d . 1 . .
H H75 0.4526 0.8346 1.021 0.031 Uiso calc R 1 . .
C C76 0.5137(3) 0.76581(13) 0.98528(14) 0.0197(7) Uani d . 1 . .
H H76 0.5106 0.7429 1.0184 0.024 Uiso calc R 1 . .
C C81 0.7146(3) 0.67248(13) 0.88803(13) 0.0142(6) Uani d . 1 . .
C C82 0.7258(3) 0.63027(13) 0.84829(13) 0.0167(7) Uani d . 1 . .
H H82 0.6677 0.602 0.8429 0.02 Uiso calc R 1 . .
C C83 0.8203(3) 0.62906(14) 0.81665(14) 0.0225(7) Uani d . 1 . .
H H83 0.8276 0.6 0.7898 0.027 Uiso calc R 1 . .
C C84 0.9043(3) 0.67045(14) 0.82435(14) 0.0200(7) Uani d . 1 . .
H H84 0.9685 0.6701 0.802 0.024 Uiso calc R 1 . .
C C85 0.8958(3) 0.71218(13) 0.86402(13) 0.0192(7) Uani d . 1 . .
H H85 0.955 0.7399 0.8696 0.023 Uiso calc R 1 . .
C C86 0.8009(3) 0.71373(13) 0.89587(13) 0.0149(6) Uani d . 1 . .
H H86 0.7945 0.7427 0.9229 0.018 Uiso calc R 1 . .
N N1 0.2516(2) 0.57749(10) 0.81489(10) 0.0128(5) Uani d . 1 . .
N N2 0.6347(2) 0.64435(10) 0.99603(10) 0.0132(5) Uani d . 1 . .
F F1 0.1335(2) 0.71148(9) 0.96105(10) 0.0424(6) Uani d . 1 . .
F F2 0.13372(19) 0.70746(9) 1.05954(9) 0.0404(6) Uani d . 1 . .
F F3 -0.02480(17) 0.74020(9) 1.00181(8) 0.0330(5) Uani d . 1 . .
F F4 0.0917(2) 0.79785(8) 1.06069(8) 0.0385(5) Uani d . 1 . .
F F5 0.0903(2) 0.80160(8) 0.96277(8) 0.0345(5) Uani d . 1 . .
F F6 0.24994(19) 0.76911(11) 1.02022(10) 0.0551(7) Uani d . 1 . .
F F7 0.72443(19) 0.43486(9) 0.74705(9) 0.0375(5) Uani d . 1 . .
F F8 0.78582(17) 0.40997(8) 0.84068(8) 0.0255(4) Uani d . 1 . .
F F9 0.91953(17) 0.42305(8) 0.77746(8) 0.0314(5) Uani d . 1 . .
F F10 0.90878(19) 0.48342(9) 0.85057(8) 0.0385(6) Uani d . 1 . .
F F11 0.84607(19) 0.50836(8) 0.75712(9) 0.0349(5) Uani d . 1 . .
F F12 0.71315(19) 0.49579(9) 0.82069(10) 0.0341(6) Uani d . 1 . .
P P1 0.29586(7) 0.54624(3) 0.87958(3) 0.01116(16) Uani d . 1 . .
P P2 0.34891(7) 0.62997(4) 0.81388(3) 0.01159(16) Uani d . 1 . .
P P3 0.53802(7) 0.59136(4) 0.99775(3) 0.01165(16) Uani d . 1 . .
P P4 0.59236(7) 0.67322(3) 0.92964(3) 0.01178(16) Uani d . 1 . .
P P5 0.11328(8) 0.75458(4) 1.01089(4) 0.02094(19) Uani d . 1 . .
P P6 0.81623(8) 0.45921(4) 0.79889(4) 0.02016(19) Uani d . 1 . .
Pt Pt1 0.441743(9) 0.610768(4) 0.906107(7) 0.01061(3) Uani d . 1 . .
Cl Cl1 0.82677(9) 0.76853(4) 0.71916(4) 0.0404(2) Uani d . 1 . .
Cl Cl2 0.92773(14) 0.68887(6) 0.64686(5) 0.0751(5) Uani d . 1 . .
Cl Cl3 0.30911(8) 0.36043(4) 0.97952(4) 0.0320(2) Uani d . 1 . .
Cl Cl4A 0.2246(2) 0.36509(14) 1.09592(9) 0.0580(9) Uani d P 0.515(3) A 1
C C02A 0.3267(3) 0.34492(15) 1.05375(14) 0.0255(7) Uani d P 0.515(3) A 1
H H02A 0.3339 0.3044 1.0574 0.031 Uiso calc PR 0.515(3) A 1
H H02B 0.4037 0.3606 1.0711 0.031 Uiso calc PR 0.515(3) A 1
Cl Cl4B 0.2955(3) 0.40266(14) 1.09242(10) 0.0612(9) Uani d P 0.485(3) A 2
C C02B 0.3267(3) 0.34492(15) 1.05375(14) 0.0308(8) Uani d P 0.485(3) A 2
H H02C 0.2727 0.3146 1.0612 0.037 Uiso calc PR 0.485(3) A 2
H H02D 0.4091 0.3328 1.0666 0.037 Uiso calc PR 0.485(3) A 2

loop_
_atom_site_aniso_label
_atom_site_aniso_U_11
_atom_site_aniso_U_22
_atom_site_aniso_U_33
_atom_site_aniso_U_12
_atom_site_aniso_U_13
_atom_site_aniso_U_23
C1 0.0226(13) 0.0425(18) 0.0194(12) 0.0050(12) -0.0034(10) -0.0088(12)
C01 0.083(4) 0.041(3) 0.039(3) 0.039(3) -0.010(2) 0.001(2)
C2 0.0335(18) 0.0216(18) 0.0222(17) 0.0036(14) 0.0069(14) 0.0032(14)
C3 0.041(2) 0.031(2) 0.0215(17) 0.0028(16) 0.0065(15) -0.0015(15)
C4 0.0239(19) 0.047(3) 0.0160(17) 0.0091(17) 0.0024(14) -0.0047(17)
C5 0.0226(13) 0.0425(18) 0.0194(12) 0.0050(12) -0.0034(10) -0.0088(12)
C6 0.0166(16) 0.0123(17) 0.0160(16) -0.0026(12) -0.0009(13) 0.0025(13)
C7 0.0225(18) 0.0202(19) 0.0250(18) 0.0007(14) -0.0004(15) -0.0077(15)
C8 0.0233(18) 0.0207(19) 0.0187(17) -0.0071(14) 0.0020(14) -0.0071(14)
C9 0.036(2) 0.032(2) 0.029(2) -0.0150(17) -0.0076(17) 0.0064(17)
C10 0.030(2) 0.030(2) 0.027(2) -0.0086(16) -0.0071(16) 0.0046(16)
C11 0.0101(15) 0.0113(16) 0.0160(15) -0.0021(12) 0.0021(12) -0.0013(12)
C12 0.0203(17) 0.0128(17) 0.0194(17) -0.0017(13) 0.0050(13) 0.0029(13)
C13 0.0177(17) 0.0214(19) 0.0263(19) 0.0037(14) 0.0071(14) -0.0001(15)
C14 0.0195(18) 0.026(2) 0.0230(18) -0.0019(14) 0.0086(14) -0.0017(15)
C15 0.0249(19) 0.0208(19) 0.0206(17) -0.0027(14) 0.0051(14) 0.0042(14)
C16 0.0216(18) 0.0113(18) 0.0225(19) 0.0015(13) 0.0065(15) 0.0006(14)
C21 0.0153(15) 0.0094(16) 0.0124(15) -0.0020(12) 0.0015(12) 0.0025(12)
C22 0.0170(16) 0.0139(17) 0.0170(16) -0.0016(13) 0.0046(13) 0.0000(13)
C23 0.0229(18) 0.0137(17) 0.0240(17) -0.0065(13) 0.0044(14) -0.0036(14)
C24 0.0291(19) 0.0087(16) 0.0236(18) 0.0034(13) 0.0063(14) -0.0029(13)
C25 0.0186(17) 0.0160(18) 0.0251(18) 0.0054(13) 0.0041(14) 0.0001(14)
C26 0.0176(16) 0.0142(17) 0.0163(16) -0.0019(12) 0.0035(12) -0.0013(13)
C31 0.0136(16) 0.0159(18) 0.0120(16) -0.0004(13) 0.0020(12) 0.0019(14)
C32 0.0178(17) 0.0132(18) 0.0225(17) -0.0013(13) 0.0026(13) 0.0010(14)
C33 0.0227(18) 0.021(2) 0.0282(19) 0.0029(14) 0.0056(15) -0.0078(15)
C34 0.022(2) 0.032(2) 0.0168(19) -0.0028(15) 0.0097(16) -0.0019(16)
C35 0.0210(17) 0.0212(19) 0.0178(16) -0.0026(14) 0.0034(13) 0.0030(14)
C36 0.0185(16) 0.0130(17) 0.0171(16) 0.0027(12) 0.0026(13) 0.0009(13)
C41 0.0145(16) 0.0100(16) 0.0179(16) 0.0015(12) 0.0049(12) 0.0002(13)
C42 0.0159(16) 0.0156(17) 0.0192(16) 0.0038(13) 0.0021(13) 0.0019(13)
C43 0.0237(19) 0.020(2) 0.030(2) 0.0013(14) 0.0115(15) -0.0041(16)
C44 0.0227(18) 0.0142(18) 0.039(2) 0.0065(14) 0.0132(16) 0.0079(16)
C45 0.0247(19) 0.022(2) 0.0245(18) 0.0082(14) 0.0063(14) 0.0113(15)
C46 0.0222(18) 0.0205(19) 0.0191(17) 0.0032(14) 0.0021(14) 0.0008(14)
C51 0.0165(17) 0.0075(16) 0.0142(16) -0.0015(14) 0.0009(13) -0.0018(14)
C52 0.0168(16) 0.0193(18) 0.0165(16) 0.0005(13) 0.0030(13) 0.0021(14)
C53 0.0293(19) 0.0210(19) 0.0129(16) -0.0001(15) 0.0033(14) 0.0010(14)
C54 0.031(2) 0.0150(18) 0.0218(18) -0.0013(14) 0.0158(15) -0.0012(14)
C55 0.0204(19) 0.019(2) 0.022(2) 0.0018(14) 0.0081(16) 0.0014(15)
C56 0.0178(16) 0.0128(17) 0.0184(16) -0.0006(13) 0.0017(13) -0.0007(13)
C61 0.0085(14) 0.0116(16) 0.0126(15) -0.0005(11) -0.0028(11) 0.0004(12)
C62 0.0182(16) 0.0150(17) 0.0174(16) 0.0001(13) 0.0030(13) 0.0017(13)
C63 0.0212(17) 0.0093(16) 0.0263(18) -0.0027(13) -0.0019(14) 0.0015(14)
C64 0.0247(18) 0.0141(18) 0.0215(17) 0.0031(14) -0.0028(14) -0.0048(14)
C65 0.0151(16) 0.0218(19) 0.0197(17) 0.0032(13) 0.0016(13) -0.0033(14)
C66 0.0166(16) 0.0131(17) 0.0178(16) -0.0017(12) 0.0013(13) 0.0036(13)
C71 0.0098(15) 0.0085(16) 0.0213(17) -0.0018(11) 0.0025(13) -0.0012(13)
C72 0.0159(16) 0.0160(18) 0.0214(17) 0.0020(13) 0.0043(13) 0.0001(14)
C73 0.0171(17) 0.0118(17) 0.036(2) 0.0005(13) 0.0035(14) 0.0096(15)
C74 0.0180(17) 0.0115(18) 0.047(2) 0.0050(13) 0.0043(16) -0.0001(16)
C75 0.0254(19) 0.020(2) 0.032(2) 0.0046(14) 0.0049(15) -0.0057(16)
C76 0.0208(18) 0.0157(18) 0.0228(18) 0.0010(13) 0.0033(14) 0.0007(14)
C81 0.0172(16) 0.0126(16) 0.0128(15) 0.0037(12) 0.0016(12) 0.0057(13)
C82 0.0206(17) 0.0123(16) 0.0163(16) -0.0002(13) 0.0000(13) -0.0009(13)
C83 0.0265(19) 0.0193(18) 0.0219(18) 0.0061(14) 0.0043(15) -0.0014(14)
C84 0.0128(15) 0.0237(19) 0.0251(18) 0.0083(14) 0.0086(13) 0.0070(15)
C85 0.0169(16) 0.0152(18) 0.0254(18) -0.0008(13) 0.0018(13) 0.0081(14)
C86 0.0161(16) 0.0113(17) 0.0172(16) 0.0009(12) 0.0012(13) 0.0000(13)
N1 0.0164(14) 0.0105(14) 0.0117(13) -0.0018(10) 0.0029(10) 0.0025(11)
N2 0.0155(14) 0.0094(14) 0.0144(13) -0.0031(10) 0.0008(11) 0.0002(11)
F1 0.0632(16) 0.0221(13) 0.0480(14) 0.0013(11) 0.0298(12) -0.0063(11)
F2 0.0393(14) 0.0381(14) 0.0445(14) 0.0116(10) 0.0078(11) 0.0248(11)
F3 0.0222(11) 0.0453(14) 0.0309(11) -0.0060(9) 0.0019(9) -0.0027(10)
F4 0.0682(16) 0.0261(13) 0.0226(11) -0.0068(11) 0.0115(10) -0.0082(9)
F5 0.0593(15) 0.0232(12) 0.0223(11) -0.0004(10) 0.0107(10) 0.0041(9)
F6 0.0236(13) 0.089(2) 0.0527(15) -0.0191(12) 0.0053(11) 0.0092(14)
F7 0.0388(13) 0.0365(14) 0.0330(12) -0.0031(10) -0.0100(10) -0.0004(10)
F8 0.0283(11) 0.0167(10) 0.0319(11) 0.0016(8) 0.0058(9) 0.0050(9)
F9 0.0334(12) 0.0306(12) 0.0323(12) 0.0132(9) 0.0122(9) 0.0028(9)
F10 0.0381(13) 0.0467(15) 0.0308(12) -0.0201(11) 0.0048(10) -0.0113(11)
F11 0.0504(14) 0.0223(12) 0.0369(12) 0.0045(10) 0.0239(10) 0.0066(10)
F12 0.0343(13) 0.0212(12) 0.0514(15) 0.0085(9) 0.0224(11) 0.0054(11)
P1 0.0111(4) 0.0094(4) 0.0131(4) -0.0002(3) 0.0021(3) 0.0003(3)
P2 0.0131(4) 0.0091(4) 0.0128(4) -0.0005(3) 0.0024(3) 0.0003(3)
P3 0.0139(4) 0.0082(4) 0.0131(4) 0.0003(3) 0.0030(3) 0.0008(3)
P4 0.0139(4) 0.0084(4) 0.0130(4) -0.0007(3) 0.0016(3) 0.0009(3)
P5 0.0224(5) 0.0167(5) 0.0244(5) -0.0013(3) 0.0057(4) 0.0022(4)
P6 0.0210(5) 0.0155(5) 0.0243(5) 0.0015(3) 0.0045(4) -0.0012(4)
Pt1 0.01167(5) 0.00794(5) 0.01223(5) -0.00055(6) 0.00167(3) 0.00060(6)
Cl1 0.0451(6) 0.0342(6) 0.0393(5) 0.0035(5) -0.0036(5) 0.0046(5)
Cl2 0.1083(12) 0.0499(8) 0.0559(8) 0.0418(8) -0.0303(7) -0.0227(6)
Cl3 0.0380(5) 0.0263(5) 0.0310(5) 0.0089(4) 0.0017(4) 0.0022(4)
Cl4A 0.0499(15) 0.098(2) 0.0262(11) 0.0341(15) 0.0077(10) -0.0048(12)
C02A 0.0335(18) 0.0216(18) 0.0222(17) 0.0036(14) 0.0069(14) 0.0032(14)
Cl4B 0.072(2) 0.081(2) 0.0297(12) 0.0381(17) 0.0039(12) -0.0141(13)
C02B 0.041(2) 0.031(2) 0.0215(17) 0.0028(16) 0.0065(15) -0.0015(15)

loop_
_atom_type_symbol
_atom_type_description
_atom_type_scat_dispersion_real
_atom_type_scat_dispersion_imag
_atom_type_scat_source
C C 0.0033 0.0016 'International Tables Vol C Tables 4.2.6.8 and 6.1.1.4'
H H 0 0 'International Tables Vol C Tables 4.2.6.8 and 6.1.1.4'
N N 0.0061 0.0033 'International Tables Vol C Tables 4.2.6.8 and 6.1.1.4'
F F 0.0171 0.0103 'International Tables Vol C Tables 4.2.6.8 and 6.1.1.4'
P P 0.1023 0.0942 'International Tables Vol C Tables 4.2.6.8 and 6.1.1.4'
Pt Pt -1.7033 8.3905 'International Tables Vol C Tables 4.2.6.8 and 6.1.1.4'
Cl Cl 0.1484 0.1585 'International Tables Vol C Tables 4.2.6.8 and 6.1.1.4'

loop_
_geom_angle_atom_site_label_1
_geom_angle_atom_site_label_2
_geom_angle_atom_site_label_3
_geom_angle_site_symmetry_1
_geom_angle_site_symmetry_3
_geom_angle
_geom_angle_publ_flag
N1 C1 C2 . . 113.8(3) ?
N1 C1 H1A . . 108.8 ?
C2 C1 H1A . . 108.8 ?
N1 C1 H1B . . 108.8 ?
C2 C1 H1B . . 108.8 ?
H1A C1 H1B . . 107.7 ?
Cl1 C01 Cl2 . . 111.0(2) ?
Cl1 C01 H01A . . 109.4 ?
Cl2 C01 H01A . . 109.4 ?
Cl1 C01 H01B . . 109.4 ?
Cl2 C01 H01B . . 109.4 ?
H01A C01 H01B . . 108 ?
C3 C2 C1 . . 112.1(3) ?
C3 C2 H2A . . 109.2 ?
C1 C2 H2A . . 109.2 ?
C3 C2 H2B . . 109.2 ?
C1 C2 H2B . . 109.2 ?
H2A C2 H2B . . 107.9 ?
C2 C3 C4 . . 114.4(3) ?
C2 C3 H3A . . 108.7 ?
C4 C3 H3A . . 108.7 ?
C2 C3 H3B . . 108.7 ?
C4 C3 H3B . . 108.7 ?
H3A C3 H3B . . 107.6 ?
C3 C4 C5 . . 112.4(3) ?
C3 C4 H4A . . 109.1 ?
C5 C4 H4A . . 109.1 ?
C3 C4 H4B . . 109.1 ?
C5 C4 H4B . . 109.1 ?
H4A C4 H4B . . 107.9 ?
C4 C5 H5A . . 109.5 ?
C4 C5 H5B . . 109.5 ?
H5A C5 H5B . . 109.5 ?
C4 C5 H5C . . 109.5 ?
H5A C5 H5C . . 109.5 ?
H5B C5 H5C . . 109.5 ?
N2 C6 C7 . . 114.0(3) ?
N2 C6 H6A . . 108.8 ?
C7 C6 H6A . . 108.8 ?
N2 C6 H6B . . 108.8 ?
C7 C6 H6B . . 108.8 ?
H6A C6 H6B . . 107.7 ?
C6 C7 C8 . . 111.9(3) ?
C6 C7 H7A . . 109.2 ?
C8 C7 H7A . . 109.2 ?
C6 C7 H7B . . 109.2 ?
C8 C7 H7B . . 109.2 ?
H7A C7 H7B . . 107.9 ?
C9 C8 C7 . . 114.7(3) ?
C9 C8 H8A . . 108.6 ?
C7 C8 H8A . . 108.6 ?
C9 C8 H8B . . 108.6 ?
C7 C8 H8B . . 108.6 ?
H8A C8 H8B . . 107.6 ?
C8 C9 C10 . . 111.6(3) ?
C8 C9 H9A . . 109.3 ?
C10 C9 H9A . . 109.3 ?
C8 C9 H9B . . 109.3 ?
C10 C9 H9B . . 109.3 ?
H9A C9 H9B . . 108 ?
C9 C10 H10A . . 109.5 ?
C9 C10 H10B . . 109.5 ?
H10A C10 H10B . . 109.5 ?
C9 C10 H10C . . 109.5 ?
H10A C10 H10C . . 109.5 ?
H10B C10 H10C . . 109.5 ?
C12 C11 C16 . . 120.1(3) ?
C12 C11 P1 . . 119.0(2) ?
C16 C11 P1 . . 120.0(2) ?
C13 C12 C11 . . 120.0(3) ?
C13 C12 H12 . . 120 ?
C11 C12 H12 . . 120 ?
C12 C13 C14 . . 119.9(3) ?
C12 C13 H13 . . 120 ?
C14 C13 H13 . . 120 ?
C13 C14 C15 . . 120.4(3) ?
C13 C14 H14 . . 119.8 ?
C15 C14 H14 . . 119.8 ?
C16 C15 C14 . . 120.2(3) ?
C16 C15 H15 . . 119.9 ?
C14 C15 H15 . . 119.9 ?
C15 C16 C11 . . 119.3(3) ?
C15 C16 H16 . . 120.3 ?
C11 C16 H16 . . 120.3 ?
C26 C21 C22 . . 120.1(3) ?
C26 C21 P1 . . 118.8(2) ?
C22 C21 P1 . . 120.8(2) ?
C23 C22 C21 . . 119.2(3) ?
C23 C22 H22 . . 120.4 ?
C21 C22 H22 . . 120.4 ?
C24 C23 C22 . . 120.5(3) ?
C24 C23 H23 . . 119.7 ?
C22 C23 H23 . . 119.7 ?
C23 C24 C25 . . 120.6(3) ?
C23 C24 H24 . . 119.7 ?
C25 C24 H24 . . 119.7 ?
C26 C25 C24 . . 119.3(3) ?
C26 C25 H25 . . 120.3 ?
C24 C25 H25 . . 120.3 ?
C25 C26 C21 . . 120.3(3) ?
C25 C26 H26 . . 119.9 ?
C21 C26 H26 . . 119.9 ?
C32 C31 C36 . . 119.7(3) ?
C32 C31 P2 . . 120.0(3) ?
C36 C31 P2 . . 119.4(3) ?
C31 C32 C33 . . 120.1(3) ?
C31 C32 H32 . . 120 ?
C33 C32 H32 . . 120 ?
C34 C33 C32 . . 119.8(3) ?
C34 C33 H33 . . 120.1 ?
C32 C33 H33 . . 120.1 ?
C33 C34 C35 . . 121.0(3) ?
C33 C34 H34 . . 119.5 ?
C35 C34 H34 . . 119.5 ?
C34 C35 C36 . . 119.8(3) ?
C34 C35 H35 . . 120.1 ?
C36 C35 H35 . . 120.1 ?
C35 C36 C31 . . 119.7(3) ?
C35 C36 H36 . . 120.2 ?
C31 C36 H36 . . 120.2 ?
C46 C41 C42 . . 119.5(3) ?
C46 C41 P2 . . 121.6(2) ?
C42 C41 P2 . . 118.9(2) ?
C43 C42 C41 . . 120.1(3) ?
C43 C42 H42 . . 120 ?
C41 C42 H42 . . 120 ?
C44 C43 C42 . . 120.0(3) ?
C44 C43 H43 . . 120 ?
C42 C43 H43 . . 120 ?
C43 C44 C45 . . 120.1(3) ?
C43 C44 H44 . . 120 ?
C45 C44 H44 . . 120 ?
C44 C45 C46 . . 120.6(3) ?
C44 C45 H45 . . 119.7 ?
C46 C45 H45 . . 119.7 ?
C45 C46 C41 . . 119.7(3) ?
C45 C46 H46 . . 120.2 ?
C41 C46 H46 . . 120.2 ?
C56 C51 C52 . . 120.3(3) ?
C56 C51 P3 . . 119.5(2) ?
C52 C51 P3 . . 120.2(2) ?
C53 C52 C51 . . 120.1(3) ?
C53 C52 H52 . . 119.9 ?
C51 C52 H52 . . 119.9 ?
C52 C53 C54 . . 119.7(3) ?
C52 C53 H53 . . 120.2 ?
C54 C53 H53 . . 120.2 ?
C55 C54 C53 . . 120.2(3) ?
C55 C54 H54 . . 119.9 ?
C53 C54 H54 . . 119.9 ?
C54 C55 C56 . . 120.1(3) ?
C54 C55 H55 . . 119.9 ?
C56 C55 H55 . . 119.9 ?
C51 C56 C55 . . 119.5(3) ?
C51 C56 H56 . . 120.2 ?
C55 C56 H56 . . 120.2 ?
C66 C61 C62 . . 119.4(3) ?
C66 C61 P3 . . 119.6(2) ?
C62 C61 P3 . . 119.6(2) ?
C63 C62 C61 . . 119.8(3) ?
C63 C62 H62 . . 120.1 ?
C61 C62 H62 . . 120.1 ?
C62 C63 C64 . . 120.2(3) ?
C62 C63 H63 . . 119.9 ?
C64 C63 H63 . . 119.9 ?
C63 C64 C65 . . 120.5(3) ?
C63 C64 H64 . . 119.8 ?
C65 C64 H64 . . 119.8 ?
C66 C65 C64 . . 120.0(3) ?
C66 C65 H65 . . 120 ?
C64 C65 H65 . . 120 ?
C65 C66 C61 . . 120.2(3) ?
C65 C66 H66 . . 119.9 ?
C61 C66 H66 . . 119.9 ?
C76 C71 C72 . . 119.4(3) ?
C76 C71 P4 . . 122.5(2) ?
C72 C71 P4 . . 117.7(2) ?
C73 C72 C71 . . 120.0(3) ?
C73 C72 H72 . . 120 ?
C71 C72 H72 . . 120 ?
C74 C73 C72 . . 119.9(3) ?
C74 C73 H73 . . 120.1 ?
C72 C73 H73 . . 120.1 ?
C73 C74 C75 . . 120.3(3) ?
C73 C74 H74 . . 119.8 ?
C75 C74 H74 . . 119.8 ?
C76 C75 C74 . . 120.0(3) ?
C76 C75 H75 . . 120 ?
C74 C75 H75 . . 120 ?
C75 C76 C71 . . 120.3(3) ?
C75 C76 H76 . . 119.8 ?
C71 C76 H76 . . 119.8 ?
C82 C81 C86 . . 119.2(3) ?
C82 C81 P4 . . 120.4(2) ?
C86 C81 P4 . . 120.4(2) ?
C83 C82 C81 . . 120.8(3) ?
C83 C82 H82 . . 119.6 ?
C81 C82 H82 . . 119.6 ?
C82 C83 C84 . . 119.4(3) ?
C82 C83 H83 . . 120.3 ?
C84 C83 H83 . . 120.3 ?
C85 C84 C83 . . 120.8(3) ?
C85 C84 H84 . . 119.6 ?
C83 C84 H84 . . 119.6 ?
C84 C85 C86 . . 120.1(3) ?
C84 C85 H85 . . 120 ?
C86 C85 H85 . . 120 ?
C85 C86 C81 . . 119.7(3) ?
C85 C86 H86 . . 120.1 ?
C81 C86 H86 . . 120.1 ?
C1 N1 P2 . . 129.9(2) ?
C1 N1 P1 . . 126.7(2) ?
P2 N1 P1 . . 103.40(13) y
C6 N2 P4 . . 127.9(2) ?
C6 N2 P3 . . 127.2(2) ?
P4 N2 P3 . . 103.15(13) y
N1 P1 C11 . . 109.23(13) ?
N1 P1 C21 . . 108.74(13) ?
C11 P1 C21 . . 108.33(14) ?
N1 P1 Pt1 . . 92.81(9) y
C11 P1 Pt1 . . 116.03(10) ?
C21 P1 Pt1 . . 120.08(10) ?
N1 P2 C41 . . 109.61(14) ?
N1 P2 C31 . . 111.84(15) ?
C41 P2 C31 . . 107.14(15) ?
N1 P2 Pt1 . . 93.19(9) ?
C41 P2 Pt1 . . 118.82(11) y
C31 P2 Pt1 . . 115.52(11) ?
N2 P3 C61 . . 109.63(14) ?
N2 P3 C51 . . 111.60(14) ?
C61 P3 C51 . . 106.41(15) ?
N2 P3 Pt1 . . 93.10(9) ?
C61 P3 Pt1 . . 112.97(10) ?
C51 P3 Pt1 . . 122.28(11) y
N2 P4 C81 . . 109.44(13) ?
N2 P4 C71 . . 111.45(13) ?
C81 P4 C71 . . 105.50(14) ?
N2 P4 Pt1 . . 93.11(9) y
C81 P4 Pt1 . . 118.32(11) ?
C71 P4 Pt1 . . 118.34(10) ?
F6 P5 F5 . . 90.13(13) ?
F6 P5 F1 . . 90.59(14) ?
F5 P5 F1 . . 89.57(12) ?
F6 P5 F3 . . 179.62(16) ?
F5 P5 F3 . . 89.88(12) ?
F1 P5 F3 . . 89.79(12) ?
F6 P5 F2 . . 90.89(13) ?
F5 P5 F2 . . 178.86(13) ?
F1 P5 F2 . . 90.94(12) ?
F3 P5 F2 . . 89.10(12) ?
F6 P5 F4 . . 89.92(14) ?
F5 P5 F4 . . 90.26(11) ?
F1 P5 F4 . . 179.46(15) ?
F3 P5 F4 . . 89.70(12) ?
F2 P5 F4 . . 89.22(12) ?
F7 P6 F10 . . 179.64(15) ?
F7 P6 F9 . . 89.97(12) ?
F10 P6 F9 . . 89.67(12) ?
F7 P6 F11 . . 89.68(12) ?
F10 P6 F11 . . 90.24(12) ?
F9 P6 F11 . . 89.93(11) ?
F7 P6 F8 . . 90.17(12) ?
F10 P6 F8 . . 89.90(11) ?
F9 P6 F8 . . 90.23(11) ?
F11 P6 F8 . . 179.79(14) ?
F7 P6 F12 . . 90.42(13) ?
F10 P6 F12 . . 89.94(12) ?
F9 P6 F12 . . 179.60(14) ?
F11 P6 F12 . . 89.97(11) ?
F8 P6 F12 . . 89.87(11) ?
P2 Pt1 P3 . . 178.92(3) ?
P2 Pt1 P4 . . 108.78(3) ?
P3 Pt1 P4 . . 70.64(3) ?
P2 Pt1 P1 . . 70.45(3) ?
P3 Pt1 P1 . . 110.08(3) ?
P4 Pt1 P1 . . 177.37(3) ?
Cl4A C02A Cl3 . . 120.6(2) ?
Cl4A C02A H02A . . 107.2 ?
Cl3 C02A H02A . . 107.2 ?
Cl4A C02A H02B . . 107.2 ?
Cl3 C02A H02B . . 107.2 ?
H02A C02A H02B . . 106.8 ?

loop_
_geom_bond_atom_site_label_1
_geom_bond_atom_site_label_2
_geom_bond_site_symmetry_2
_geom_bond_distance
_geom_bond_publ_flag
C1 N1 . 1.481(4) ?
C1 C2 . 1.535(5) ?
C1 H1A . 0.99 ?
C1 H1B . 0.99 ?
C01 Cl1 . 1.737(4) ?
C01 Cl2 . 1.774(4) ?
C01 H01A . 0.99 ?
C01 H01B . 0.99 ?
C2 C3 . 1.516(5) ?
C2 H2A . 0.99 ?
C2 H2B . 0.99 ?
C3 C4 . 1.533(5) ?
C3 H3A . 0.99 ?
C3 H3B . 0.99 ?
C4 C5 . 1.534(5) ?
C4 H4A . 0.99 ?
C4 H4B . 0.99 ?
C5 H5A . 0.98 ?
C5 H5B . 0.98 ?
C5 H5C . 0.98 ?
C6 N2 . 1.493(4) ?
C6 C7 . 1.508(4) ?
C6 H6A . 0.99 ?
C6 H6B . 0.99 ?
C7 C8 . 1.539(4) ?
C7 H7A . 0.99 ?
C7 H7B . 0.99 ?
C8 C9 . 1.527(5) ?
C8 H8A . 0.99 ?
C8 H8B . 0.99 ?
C9 C10 . 1.531(5) ?
C9 H9A . 0.99 ?
C9 H9B . 0.99 ?
C10 H10A . 0.98 ?
C10 H10B . 0.98 ?
C10 H10C . 0.98 ?
C11 C12 . 1.389(4) ?
C11 C16 . 1.399(4) ?
C11 P1 . 1.791(3) ?
C12 C13 . 1.379(4) ?
C12 H12 . 0.95 ?
C13 C14 . 1.381(4) ?
C13 H13 . 0.95 ?
C14 C15 . 1.387(5) ?
C14 H14 . 0.95 ?
C15 C16 . 1.381(4) ?
C15 H15 . 0.95 ?
C16 H16 . 0.95 ?
C21 C26 . 1.395(4) ?
C21 C22 . 1.397(4) ?
C21 P1 . 1.795(3) ?
C22 C23 . 1.389(4) ?
C22 H22 . 0.95 ?
C23 C24 . 1.378(5) ?
C23 H23 . 0.95 ?
C24 C25 . 1.394(5) ?
C24 H24 . 0.95 ?
C25 C26 . 1.385(4) ?
C25 H25 . 0.95 ?
C26 H26 . 0.95 ?
C31 C32 . 1.389(4) ?
C31 C36 . 1.403(4) ?
C31 P2 . 1.806(3) ?
C32 C33 . 1.390(4) ?
C32 H32 . 0.95 ?
C33 C34 . 1.380(5) ?
C33 H33 . 0.95 ?
C34 C35 . 1.382(5) ?
C34 H34 . 0.95 ?
C35 C36 . 1.391(4) ?
C35 H35 . 0.95 ?
C36 H36 . 0.95 ?
C41 C46 . 1.393(4) ?
C41 C42 . 1.397(4) ?
C41 P2 . 1.795(3) ?
C42 C43 . 1.388(4) ?
C42 H42 . 0.95 ?
C43 C44 . 1.378(5) ?
C43 H43 . 0.95 ?
C44 C45 . 1.381(5) ?
C44 H44 . 0.95 ?
C45 C46 . 1.385(4) ?
C45 H45 . 0.95 ?
C46 H46 . 0.95 ?
C51 C56 . 1.386(4) ?
C51 C52 . 1.394(4) ?
C51 P3 . 1.810(3) ?
C52 C53 . 1.380(4) ?
C52 H52 . 0.95 ?
C53 C54 . 1.397(5) ?
C53 H53 . 0.95 ?
C54 C55 . 1.382(5) ?
C54 H54 . 0.95 ?
C55 C56 . 1.395(5) ?
C55 H55 . 0.95 ?
C56 H56 . 0.95 ?
C61 C66 . 1.393(4) ?
C61 C62 . 1.405(4) ?
C61 P3 . 1.793(3) ?
C62 C63 . 1.381(4) ?
C62 H62 . 0.95 ?
C63 C64 . 1.383(5) ?
C63 H63 . 0.95 ?
C64 C65 . 1.384(4) ?
C64 H64 . 0.95 ?
C65 C66 . 1.383(4) ?
C65 H65 . 0.95 ?
C66 H66 . 0.95 ?
C71 C76 . 1.380(4) ?
C71 C72 . 1.406(4) ?
C71 P4 . 1.801(3) ?
C72 C73 . 1.382(4) ?
C72 H72 . 0.95 ?
C73 C74 . 1.375(5) ?
C73 H73 . 0.95 ?
C74 C75 . 1.393(5) ?
C74 H74 . 0.95 ?
C75 C76 . 1.378(4) ?
C75 H75 . 0.95 ?
C76 H76 . 0.95 ?
C81 C82 . 1.393(4) ?
C81 C86 . 1.397(4) ?
C81 P4 . 1.794(3) ?
C82 C83 . 1.379(4) ?
C82 H82 . 0.95 ?
C83 C84 . 1.382(5) ?
C83 H83 . 0.95 ?
C84 C85 . 1.378(4) ?
C84 H84 . 0.95 ?
C85 C86 . 1.387(4) ?
C85 H85 . 0.95 ?
C86 H86 . 0.95 ?
N1 P2 . 1.691(3) ?
N1 P1 . 1.692(3) ?
N2 P4 . 1.697(3) ?
N2 P3 . 1.697(3) ?
F1 P5 . 1.595(2) ?
F2 P5 . 1.599(2) ?
F3 P5 . 1.597(2) ?
F4 P5 . 1.601(2) ?
F5 P5 . 1.591(2) ?
F6 P5 . 1.582(2) ?
F7 P6 . 1.595(2) ?
F8 P6 . 1.603(2) ?
F9 P6 . 1.598(2) ?
F10 P6 . 1.596(2) ?
F11 P6 . 1.599(2) ?
F12 P6 . 1.606(2) ?
P1 Pt1 . 2.3063(8) y
P2 Pt1 . 2.2965(8) y
P3 Pt1 . 2.2994(8) y
P4 Pt1 . 2.2995(8) y
Cl3 C02A . 1.741(3) ?
Cl4A C02A . 1.687(4) ?
C02A H02A . 0.99 ?
C02A H02B . 0.99 ?

loop_
_geom_hbond_atom_site_label_D
_geom_hbond_atom_site_label_H
_geom_hbond_atom_site_label_A
_geom_hbond_site_symmetry_A
_geom_hbond_distance_DH
_geom_hbond_distance_HA
_geom_hbond_distance_DA
_geom_hbond_angle_DHA
C25 H25 F8 . 0.95 2.53 3.437(4) 159.6
C55 H55 F2 . 0.95 2.49 3.079(4) 120.3
C65 H65 F10 . 0.95 2.47 3.297(4) 145.1
C83 H83 F11 . 0.95 2.37 3.267(4) 157.6
C01 H01B F2 4_564 0.99 2.29 3.244(5) 160.5
C01 H01B F6 4_564 0.99 2.4 3.150(5) 132.3
C5 H5C F11 1_455 0.98 2.51 3.196(4) 126.9
C8 H8A F3 1_655 0.99 2.54 3.450(4) 152.5
C53 H53 F7 2_565 0.95 2.51 3.273(4) 137.3
C63 H63 F4 3_545 0.95 2.51 3.373(4) 151
C73 H73 F9 3_455 0.95 2.53 3.426(4) 156.3

loop_
_geom_torsion_atom_site_label_1
_geom_torsion_atom_site_label_2
_geom_torsion_atom_site_label_3
_geom_torsion_atom_site_label_4
_geom_torsion_site_symmetry_1
_geom_torsion_site_symmetry_2
_geom_torsion_site_symmetry_3
_geom_torsion_site_symmetry_4
_geom_torsion
_geom_torsion_publ_flag
N1 C1 C2 C3 . . . . 169.4(3) ?
C1 C2 C3 C4 . . . . 60.4(4) ?
C2 C3 C4 C5 . . . . -177.3(3) ?
N2 C6 C7 C8 . . . . -177.1(3) ?
C6 C7 C8 C9 . . . . -62.8(4) ?
C7 C8 C9 C10 . . . . -174.0(3) ?
C16 C11 C12 C13 . . . . 0.5(5) ?
P1 C11 C12 C13 . . . . -169.1(2) ?
C11 C12 C13 C14 . . . . 0.3(5) ?
C12 C13 C14 C15 . . . . -0.7(5) ?
C13 C14 C15 C16 . . . . 0.3(5) ?
C14 C15 C16 C11 . . . . 0.5(5) ?
C12 C11 C16 C15 . . . . -0.9(5) ?
P1 C11 C16 C15 . . . . 168.6(3) ?
C26 C21 C22 C23 . . . . 0.2(4) ?
P1 C21 C22 C23 . . . . 173.6(2) ?
C21 C22 C23 C24 . . . . 0.1(5) ?
C22 C23 C24 C25 . . . . -0.2(5) ?
C23 C24 C25 C26 . . . . 0.1(5) ?
C24 C25 C26 C21 . . . . 0.2(5) ?
C22 C21 C26 C25 . . . . -0.3(5) ?
P1 C21 C26 C25 . . . . -173.8(2) ?
C36 C31 C32 C33 . . . . -2.1(5) ?
P2 C31 C32 C33 . . . . -171.2(2) ?
C31 C32 C33 C34 . . . . 0.9(5) ?
C32 C33 C34 C35 . . . . 0.2(5) ?
C33 C34 C35 C36 . . . . 0.0(5) ?
C34 C35 C36 C31 . . . . -1.2(5) ?
C32 C31 C36 C35 . . . . 2.2(5) ?
P2 C31 C36 C35 . . . . 171.4(2) ?
C46 C41 C42 C43 . . . . -1.2(5) ?
P2 C41 C42 C43 . . . . 176.5(3) ?
C41 C42 C43 C44 . . . . -0.7(5) ?
C42 C43 C44 C45 . . . . 2.8(5) ?
C43 C44 C45 C46 . . . . -3.0(5) ?
C44 C45 C46 C41 . . . . 1.1(5) ?
C42 C41 C46 C45 . . . . 1.0(5) ?
P2 C41 C46 C45 . . . . -176.6(3) ?
C56 C51 C52 C53 . . . . -0.7(5) ?
P3 C51 C52 C53 . . . . -179.9(3) ?
C51 C52 C53 C54 . . . . 2.4(5) ?
C52 C53 C54 C55 . . . . -2.4(5) ?
C53 C54 C55 C56 . . . . 0.8(5) ?
C52 C51 C56 C55 . . . . -0.9(5) ?
P3 C51 C56 C55 . . . . 178.3(2) ?
C54 C55 C56 C51 . . . . 0.8(5) ?
C66 C61 C62 C63 . . . . -0.2(4) ?
P3 C61 C62 C63 . . . . 166.6(2) ?
C61 C62 C63 C64 . . . . 0.5(5) ?
C62 C63 C64 C65 . . . . 0.2(5) ?
C63 C64 C65 C66 . . . . -1.2(5) ?
C64 C65 C66 C61 . . . . 1.5(4) ?
C62 C61 C66 C65 . . . . -0.8(4) ?
P3 C61 C66 C65 . . . . -167.6(2) ?
C76 C71 C72 C73 . . . . 1.4(5) ?
P4 C71 C72 C73 . . . . 173.8(2) ?
C71 C72 C73 C74 . . . . 2.1(5) ?
C72 C73 C74 C75 . . . . -3.6(5) ?
C73 C74 C75 C76 . . . . 1.5(5) ?
C74 C75 C76 C71 . . . . 2.1(5) ?
C72 C71 C76 C75 . . . . -3.5(5) ?
P4 C71 C76 C75 . . . . -175.5(3) ?
C86 C81 C82 C83 . . . . -0.3(4) ?
P4 C81 C82 C83 . . . . -179.2(2) ?
C81 C82 C83 C84 . . . . -0.4(5) ?
C82 C83 C84 C85 . . . . 1.3(5) ?
C83 C84 C85 C86 . . . . -1.5(5) ?
C84 C85 C86 C81 . . . . 0.7(5) ?
C82 C81 C86 C85 . . . . 0.2(4) ?
P4 C81 C86 C85 . . . . 179.1(2) ?
C2 C1 N1 P2 . . . . 81.3(4) ?
C2 C1 N1 P1 . . . . -101.7(3) ?
C7 C6 N2 P4 . . . . 102.6(3) ?
C7 C6 N2 P3 . . . . -95.2(3) ?
C1 N1 P1 C11 . . . . -55.3(3) ?
P2 N1 P1 C11 . . . . 122.28(14) ?
C1 N1 P1 C21 . . . . 62.7(3) ?
P2 N1 P1 C21 . . . . -119.69(15) ?
C1 N1 P1 Pt1 . . . . -174.2(3) ?
P2 N1 P1 Pt1 . . . . 3.44(12) ?
C12 C11 P1 N1 . . . . -38.5(3) ?
C16 C11 P1 N1 . . . . 151.8(2) ?
C12 C11 P1 C21 . . . . -156.8(2) ?
C16 C11 P1 C21 . . . . 33.5(3) ?
C12 C11 P1 Pt1 . . . . 64.7(3) ?
C16 C11 P1 Pt1 . . . . -105.0(2) ?
C26 C21 P1 N1 . . . . 100.9(2) ?
C22 C21 P1 N1 . . . . -72.6(3) ?
C26 C21 P1 C11 . . . . -140.5(2) ?
C22 C21 P1 C11 . . . . 46.0(3) ?
C26 C21 P1 Pt1 . . . . -4.0(3) ?
C22 C21 P1 Pt1 . . . . -177.5(2) ?
C1 N1 P2 C41 . . . . 51.9(3) ?
P1 N1 P2 C41 . . . . -125.63(15) ?
C1 N1 P2 C31 . . . . -66.8(3) ?
P1 N1 P2 C31 . . . . 115.69(15) ?
C1 N1 P2 Pt1 . . . . 174.1(3) ?
P1 N1 P2 Pt1 . . . . -3.46(12) ?
C46 C41 P2 N1 . . . . -79.3(3) ?
C42 C41 P2 N1 . . . . 103.1(3) ?
C46 C41 P2 C31 . . . . 42.2(3) ?
C42 C41 P2 C31 . . . . -135.4(3) ?
C46 C41 P2 Pt1 . . . . 175.4(2) ?
C42 C41 P2 Pt1 . . . . -2.2(3) ?
C32 C31 P2 N1 . . . . -40.8(3) ?
C36 C31 P2 N1 . . . . 150.1(2) ?
C32 C31 P2 C41 . . . . -160.9(3) ?
C36 C31 P2 C41 . . . . 30.0(3) ?
C32 C31 P2 Pt1 . . . . 64.1(3) ?
C36 C31 P2 Pt1 . . . . -105.0(2) ?
C6 N2 P3 C61 . . . . -49.9(3) ?
P4 N2 P3 C61 . . . . 115.82(14) ?
C6 N2 P3 C51 . . . . 67.7(3) ?
P4 N2 P3 C51 . . . . -126.55(15) ?
C6 N2 P3 Pt1 . . . . -165.6(2) ?
P4 N2 P3 Pt1 . . . . 0.08(12) ?
C66 C61 P3 N2 . . . . -36.4(3) ?
C62 C61 P3 N2 . . . . 156.9(2) ?
C66 C61 P3 C51 . . . . -157.2(2) ?
C62 C61 P3 C51 . . . . 36.1(3) ?
C66 C61 P3 Pt1 . . . . 66.0(2) ?
C62 C61 P3 Pt1 . . . . -100.8(2) ?
C56 C51 P3 N2 . . . . 108.6(3) ?
C52 C51 P3 N2 . . . . -72.3(3) ?
C56 C51 P3 C61 . . . . -131.9(3) ?
C52 C51 P3 C61 . . . . 47.3(3) ?
C56 C51 P3 Pt1 . . . . 0.0(3) ?
C52 C51 P3 Pt1 . . . . 179.1(2) ?
C6 N2 P4 C81 . . . . 43.9(3) ?
P3 N2 P4 C81 . . . . -121.62(15) ?
C6 N2 P4 C71 . . . . -72.4(3) ?
P3 N2 P4 C71 . . . . 122.07(15) ?
C6 N2 P4 Pt1 . . . . 165.5(2) ?
P3 N2 P4 Pt1 . . . . -0.08(12) ?
C82 C81 P4 N2 . . . . 95.9(3) ?
C86 C81 P4 N2 . . . . -83.0(3) ?
C82 C81 P4 C71 . . . . -144.1(2) ?
C86 C81 P4 C71 . . . . 37.0(3) ?
C82 C81 P4 Pt1 . . . . -8.9(3) ?
C86 C81 P4 Pt1 . . . . 172.2(2) ?
C76 C71 P4 N2 . . . . -26.7(3) ?
C72 C71 P4 N2 . . . . 161.2(2) ?
C76 C71 P4 C81 . . . . -145.4(3) ?
C72 C71 P4 C81 . . . . 42.5(3) ?
C76 C71 P4 Pt1 . . . . 79.5(3) ?
C72 C71 P4 Pt1 . . . . -92.7(2) ?
N1 P2 Pt1 P4 . . . . 179.95(9) ?
C41 P2 Pt1 P4 . . . . -65.57(12) ?
C31 P2 Pt1 P4 . . . . 63.88(13) ?
N1 P2 Pt1 P1 . . . . 2.62(9) ?
C41 P2 Pt1 P1 . . . . 117.10(12) ?
C31 P2 Pt1 P1 . . . . -113.45(13) ?
N2 P3 Pt1 P4 . . . . -0.06(9) ?
C61 P3 Pt1 P4 . . . . -112.91(11) ?
C51 P3 Pt1 P4 . . . . 117.99(14) ?
N2 P3 Pt1 P1 . . . . 177.25(9) ?
C61 P3 Pt1 P1 . . . . 64.40(11) ?
C51 P3 Pt1 P1 . . . . -64.70(14) ?
N2 P4 Pt1 P2 . . . . -178.97(9) ?
C81 P4 Pt1 P2 . . . . -64.89(12) ?
C71 P4 Pt1 P2 . . . . 64.58(12) ?
N2 P4 Pt1 P3 . . . . 0.06(9) ?
C81 P4 Pt1 P3 . . . . 114.14(11) ?
C71 P4 Pt1 P3 . . . . -116.39(12) ?
N1 P1 Pt1 P2 . . . . -2.62(9) ?
C11 P1 Pt1 P2 . . . . -115.62(12) ?
C21 P1 Pt1 P2 . . . . 110.97(11) ?
N1 P1 Pt1 P3 . . . . 178.39(9) ?
C11 P1 Pt1 P3 . . . . 65.38(12) ?
C21 P1 Pt1 P3 . . . . -68.03(12) ?
